data_7227169
loop_
_publ_author_name
'Marson, C. M.'
'Richard, Jean-Alexandre'
'Promontorio, Rossella'

_publ_section_title
;
 Domino Michael-Aldol Annulations for the Stereocontrolled Synthesis of
 Bicyclo[3.3.1]nonane and Bicyclo[3.2.1]octane Derivatives
;
_journal_name_full 'RSC Adv.'
_journal_paper_doi 10.1039/C6RA23523A
_journal_year 2016
_chemical_formula_sum 'C17 H16 N2 O8'
_chemical_formula_weight 376.32
_chemical_name_systematic '5-methyl-6,9-dioxobicyclo[3.3.1]nonan-2-yl 3,5-dinitrobenzoate'
_space_group_crystal_system orthorhombic
_space_group_IT_number 33
_space_group_name_Hall 'P 2c -2n'
_space_group_name_H-M_alt 'P n a 21'
_symmetry_space_group_name_Hall 'P 2c -2n'
_symmetry_space_group_name_H-M 'P n a 21'
_atom_sites_solution_hydrogens geom
_audit_update_record
;
2016-04-26 deposited with the CCDC.
2016-11-17 downloaded from the CCDC.
;
_cell_angle_alpha 90
_cell_angle_beta 90
_cell_angle_gamma 90
_cell_formula_units_Z 4
_cell_length_a 10.6964(11)
_cell_length_b 25.365(3)
_cell_length_c 6.2244(6)
_cell_measurement_reflns_used 4917
_cell_measurement_temperature 103.(2)
_cell_measurement_theta_max 33.9533
_cell_measurement_theta_min 2.4909
_cell_volume 1688.8(3)
_computing_cell_refinement 'SAINT V8.35A (Bruker AXS Inc., 2015)'
_computing_data_collection 'APEX3 (Bruker AXS Inc., 2015)'
_computing_data_reduction 'SAINT V8.35A (Bruker AXS Inc., 2015)'
_computing_molecular_graphics 'XP (Bruker AXS Inc., 2015)'
_computing_publication_material 'APEX3 (Bruker AXS Inc., 2015)'
_computing_structure_refinement 'SHELXL-2014/7 (Sheldrick, 2014)'
_computing_structure_solution 'XT, VERSION 2014/4'
_diffrn_ambient_temperature 103.(2)
_diffrn_detector_area_resol_mean 8.3333
_diffrn_measured_fraction_theta_full 0.998
_diffrn_measured_fraction_theta_max 0.998
_diffrn_measurement_device_type 'CCD area detector'
_diffrn_measurement_method 'phi and omega scans'
_diffrn_radiation_monochromator graphite
_diffrn_radiation_type MoK\a
_diffrn_radiation_wavelength 0.71073
_diffrn_reflns_av_R_equivalents 0.0459
_diffrn_reflns_av_unetI/netI 0.0471
_diffrn_reflns_limit_h_max 17
_diffrn_reflns_limit_h_min -17
_diffrn_reflns_limit_k_max 40
_diffrn_reflns_limit_k_min -42
_diffrn_reflns_limit_l_max 9
_diffrn_reflns_limit_l_min -10
_diffrn_reflns_number 24863
_diffrn_reflns_theta_full 36.39
_diffrn_reflns_theta_max 36.39
_diffrn_reflns_theta_min 2.49
_diffrn_source 'fine-focus sealed tube'
_diffrn_source_type 'Bruker KappaCCD'
_exptl_absorpt_coefficient_mu 0.120
_exptl_absorpt_correction_T_max 0.97
_exptl_absorpt_correction_T_min 0.84
_exptl_absorpt_correction_type multi-scan
_exptl_absorpt_process_details
;
SADABS-2014/5 - Bruker AXS area detector scaling and absorption correction
;
_exptl_crystal_colour colourless
_exptl_crystal_density_diffrn 1.480
_exptl_crystal_density_method 'not measured'
_exptl_crystal_description block
_exptl_crystal_F_000 784
_exptl_crystal_size_max 0.420
_exptl_crystal_size_mid 0.400
_exptl_crystal_size_min 0.220
_refine_diff_density_max 0.453
_refine_diff_density_min -0.241
_refine_ls_extinction_method none
_refine_ls_goodness_of_fit_ref 1.009
_refine_ls_hydrogen_treatment constr
_refine_ls_matrix_type full
_refine_ls_number_parameters 245
_refine_ls_number_reflns 7597
_refine_ls_number_restraints 1
_refine_ls_restrained_S_all 1.009
_refine_ls_R_factor_all 0.0542
_refine_ls_R_factor_gt 0.0446
_refine_ls_shift/su_max 0.000
_refine_ls_shift/su_mean 0.000
_refine_ls_structure_factor_coef Fsqd
_refine_ls_weighting_details 'w=1/[\s^2^(Fo^2^)+(0.0599P)^2^] where P=(Fo^2^+2Fc^2^)/3'
_refine_ls_weighting_scheme calc
_refine_ls_wR_factor_gt 0.1037
_refine_ls_wR_factor_ref 0.1094
_reflns_number_gt 6529
_reflns_number_total 7597
_reflns_threshold_expression 'I > 2\s(I)'
_cod_data_source_file c6ra23523a2.cif
_cod_data_source_block ices15
_cod_depositor_comments
;
The following automatic conversions were performed:

'_exptl_absorpt_correction_type' value 'Multi-Scan' changed to
'multi-scan' according to
/usr/data/users/saulius/crontab/automatic-downloads/rss-feeds/RSC/lib/dictionaries/cif_core.dic
dictionary named 'cif_core.dic' version 2.4.2 from 2011-04-26.

Automatic conversion script
Id: cif_fix_values 4268 2015-11-12 08:31:59Z antanas 
;
_cod_database_code 7227169

loop_
_space_group_symop_operation_xyz
'x, y, z'
'-x, -y, z+1/2'
'x+1/2, -y+1/2, z'
'-x+1/2, y+1/2, z+1/2'

loop_
_atom_site_type_symbol
_atom_site_label
_atom_site_fract_x
_atom_site_fract_y
_atom_site_fract_z
_atom_site_U_iso_or_equiv
_atom_site_adp_type
_atom_site_calc_flag
_atom_site_refinement_flags_adp
_atom_site_refinement_flags_posn
_atom_site_occupancy
C C1 0.38301(12) 0.34246(5) 0.5566(3) 0.0129(2) Uani d . . 1
H H1 0.4042 0.3599 0.6868 0.015 Uiso calc U R 1
C C2 0.25873(13) 0.33553(5) 0.4970(3) 0.0139(3) Uani d . . 1
C C3 0.22264(13) 0.31081(6) 0.3091(3) 0.0148(3) Uani d . . 1
H H3 0.1372 0.3071 0.2705 0.018 Uiso calc U R 1
C C4 0.31810(13) 0.29169(6) 0.1799(3) 0.0130(3) Uani d . . 1
C C5 0.44350(13) 0.29715(5) 0.2303(3) 0.0129(2) Uani d . . 1
H H5 0.5063 0.2835 0.1379 0.015 Uiso calc U R 1
C C6 0.47544(12) 0.32319(5) 0.4202(2) 0.0115(2) Uani d . . 1
C C7 0.61114(12) 0.33025(5) 0.4694(2) 0.0117(2) Uani d . . 1
C C8 0.75872(12) 0.37397(6) 0.6975(3) 0.0130(3) Uani d . . 1
H H8 0.8146 0.3448 0.6479 0.016 Uiso calc U R 1
C C9 0.75618(13) 0.37592(6) 0.9422(3) 0.0128(2) Uani d . . 1
H H9 0.7169 0.3427 0.9961 0.015 Uiso calc U R 1
C C10 0.67713(12) 0.42200(6) 1.0154(3) 0.0130(2) Uani d . . 1
C C11 0.72476(13) 0.47527(6) 0.9367(3) 0.0151(3) Uani d . . 1
C C12 0.64170(16) 0.52061(6) 1.0100(4) 0.0253(4) Uani d . . 1
H H12A 0.5556 0.5142 0.9629 0.038 Uiso calc U R 1
H H12B 0.672 0.5537 0.9471 0.038 Uiso calc U R 1
H H12C 0.6441 0.5232 1.167 0.038 Uiso calc U R 1
C C13 0.72708(14) 0.47290(6) 0.6864(3) 0.0170(3) Uani d . . 1
H H13A 0.6398 0.472 0.6335 0.02 Uiso calc U R 1
H H13B 0.766 0.5057 0.6316 0.02 Uiso calc U R 1
C C14 0.79741(13) 0.42571(6) 0.5929(3) 0.0155(3) Uani d . . 1
H H14A 0.7811 0.4237 0.4365 0.019 Uiso calc U R 1
H H14B 0.8883 0.431 0.6134 0.019 Uiso calc U R 1
C C15 0.88773(13) 0.38092(6) 1.0428(3) 0.0147(3) Uani d . . 1
H H15A 0.8824 0.3707 1.196 0.018 Uiso calc U R 1
H H15B 0.944 0.3554 0.9709 0.018 Uiso calc U R 1
C C16 0.94731(13) 0.43606(6) 1.0288(3) 0.0176(3) Uani d . . 1
H H16A 1.0019 0.4407 1.1558 0.021 Uiso calc U R 1
H H16B 1.0018 0.4368 0.9002 0.021 Uiso calc U R 1
C C17 0.86018(13) 0.48292(6) 1.0171(3) 0.0167(3) Uani d . . 1
N N1 0.16039(11) 0.35547(5) 0.6424(3) 0.0177(3) Uani d . . 1
N N2 0.28465(12) 0.26371(5) -0.0189(2) 0.0161(2) Uani d . . 1
O O1 0.19292(11) 0.37390(5) 0.8154(2) 0.0220(2) Uani d . . 1
O O2 0.05171(11) 0.35202(6) 0.5820(2) 0.0270(3) Uani d . . 1
O O3 0.17318(11) 0.26020(5) -0.0669(2) 0.0211(3) Uani d . . 1
O O4 0.37008(12) 0.24541(5) -0.1278(2) 0.0236(3) Uani d . . 1
O O5 0.69376(10) 0.30897(4) 0.3683(2) 0.0154(2) Uani d . . 1
O O6 0.62860(9) 0.36294(4) 0.6352(2) 0.0147(2) Uani d . . 1
O O7 0.58544(10) 0.41748(5) 1.1293(2) 0.0216(3) Uani d . . 1
O O8 0.89725(12) 0.52698(5) 1.0591(3) 0.0278(3) Uani d . . 1

loop_
_atom_site_aniso_label
_atom_site_aniso_U_11
_atom_site_aniso_U_22
_atom_site_aniso_U_33
_atom_site_aniso_U_12
_atom_site_aniso_U_13
_atom_site_aniso_U_23
C1 0.0113(5) 0.0124(5) 0.0149(7) -0.0004(4) 0.0008(5) -0.0004(5)
C2 0.0102(5) 0.0129(5) 0.0185(7) 0.0004(4) 0.0030(5) 0.0019(5)
C3 0.0111(5) 0.0137(5) 0.0196(8) -0.0013(4) -0.0012(5) 0.0022(5)
C4 0.0122(5) 0.0126(5) 0.0140(7) -0.0026(4) -0.0027(5) 0.0004(5)
C5 0.0116(5) 0.0125(5) 0.0146(7) -0.0011(4) -0.0003(5) -0.0010(5)
C6 0.0101(5) 0.0119(5) 0.0124(7) -0.0012(4) 0.0003(4) -0.0004(5)
C7 0.0108(5) 0.0124(5) 0.0119(7) -0.0012(4) -0.0008(4) -0.0012(5)
C8 0.0078(5) 0.0176(6) 0.0136(7) -0.0008(4) -0.0010(4) -0.0045(5)
C9 0.0108(5) 0.0146(6) 0.0130(7) -0.0008(4) 0.0017(5) -0.0014(5)
C10 0.0099(5) 0.0172(6) 0.0120(7) -0.0016(4) 0.0000(5) -0.0024(5)
C11 0.0113(5) 0.0141(6) 0.0200(8) -0.0010(4) 0.0010(5) -0.0045(5)
C12 0.0206(7) 0.0180(6) 0.0372(11) 0.0033(5) 0.0054(7) -0.0081(7)
C13 0.0161(6) 0.0183(6) 0.0166(8) -0.0010(5) -0.0017(5) 0.0015(6)
C14 0.0121(5) 0.0217(7) 0.0126(7) -0.0029(4) 0.0011(5) 0.0002(5)
C15 0.0118(5) 0.0201(6) 0.0123(7) 0.0013(4) -0.0007(5) -0.0016(5)
C16 0.0115(5) 0.0243(7) 0.0170(8) -0.0027(5) -0.0021(5) -0.0039(6)
C17 0.0136(5) 0.0208(6) 0.0156(7) -0.0038(5) 0.0019(5) -0.0048(6)
N1 0.0126(5) 0.0171(5) 0.0232(8) 0.0021(4) 0.0049(5) 0.0030(5)
N2 0.0170(5) 0.0148(5) 0.0166(7) -0.0042(4) -0.0042(5) 0.0014(5)
O1 0.0199(5) 0.0246(6) 0.0215(6) 0.0037(4) 0.0051(5) -0.0017(5)
O2 0.0105(5) 0.0345(7) 0.0359(8) 0.0027(4) 0.0034(5) -0.0026(6)
O3 0.0176(5) 0.0231(5) 0.0224(7) -0.0067(4) -0.0090(4) 0.0026(5)
O4 0.0232(6) 0.0269(6) 0.0208(7) -0.0024(4) -0.0020(5) -0.0078(5)
O5 0.0117(4) 0.0187(5) 0.0156(5) 0.0014(3) 0.0006(4) -0.0044(4)
O6 0.0087(4) 0.0189(5) 0.0164(5) -0.0009(3) 0.0001(4) -0.0072(4)
O7 0.0151(5) 0.0265(6) 0.0232(7) 0.0003(4) 0.0087(5) -0.0003(5)
O8 0.0234(6) 0.0227(6) 0.0373(9) -0.0083(4) -0.0033(5) -0.0100(6)

loop_
_atom_type_symbol
_atom_type_description
_atom_type_scat_dispersion_real
_atom_type_scat_dispersion_imag
_atom_type_scat_source
C C 0.0033 0.0016 'International Tables Vol C Tables 4.2.6.8 and 6.1.1.4'
H H 0.0000 0.0000 'International Tables Vol C Tables 4.2.6.8 and 6.1.1.4'
N N 0.0061 0.0033 'International Tables Vol C Tables 4.2.6.8 and 6.1.1.4'
O O 0.0106 0.0060 'International Tables Vol C Tables 4.2.6.8 and 6.1.1.4'

loop_
_geom_angle_atom_site_label_1
_geom_angle_atom_site_label_2
_geom_angle_atom_site_label_3
_geom_angle
C2 C1 C6 118.14(14)
C3 C2 C1 123.37(14)
C3 C2 N1 118.36(13)
C1 C2 N1 118.27(15)
C2 C3 C4 116.32(13)
C5 C4 C3 123.15(15)
C5 C4 N2 118.34(14)
C3 C4 N2 118.51(12)
C4 C5 C6 118.44(14)
C1 C6 C5 120.57(12)
C1 C6 C7 121.53(13)
C5 C6 C7 117.89(12)
O5 C7 O6 125.12(13)
O5 C7 C6 123.28(14)
O6 C7 C6 111.60(12)
O6 C8 C14 107.96(12)
O6 C8 C9 104.62(12)
C14 C8 C9 113.86(12)
C10 C9 C8 109.63(13)
C10 C9 C15 108.87(12)
C8 C9 C15 113.04(12)
O7 C10 C9 123.62(13)
O7 C10 C11 122.72(13)
C9 C10 C11 113.65(12)
C12 C11 C10 112.20(13)
C12 C11 C17 110.79(13)
C10 C11 C17 108.69(13)
C12 C11 C13 109.74(15)
C10 C11 C13 106.98(13)
C17 C11 C13 108.29(13)
C14 C13 C11 114.75(14)
C8 C14 C13 112.22(13)
C16 C15 C9 115.38(12)
C17 C16 C15 117.49(12)
O8 C17 C16 120.78(14)
O8 C17 C11 119.44(14)
C16 C17 C11 119.65(12)
O1 N1 O2 124.56(14)
O1 N1 C2 117.86(13)
O2 N1 C2 117.58(15)
O4 N2 O3 123.93(15)
O4 N2 C4 117.75(12)
O3 N2 C4 118.33(13)
C7 O6 C8 116.95(11)

loop_
_geom_bond_atom_site_label_1
_geom_bond_atom_site_label_2
_geom_bond_distance
C1 C2 1.3913(19)
C1 C6 1.392(2)
C2 C3 1.382(2)
C2 N1 1.477(2)
C3 C4 1.387(2)
C4 C5 1.3846(19)
C4 N2 1.471(2)
C5 C6 1.396(2)
C6 C7 1.4942(18)
C7 O5 1.2117(17)
C7 O6 1.3371(18)
C8 O6 1.4717(17)
C8 C14 1.522(2)
C8 C9 1.524(2)
C9 C10 1.513(2)
C9 C15 1.545(2)
C10 O7 1.2156(18)
C10 C11 1.525(2)
C11 C12 1.523(2)
C11 C17 1.545(2)
C11 C13 1.559(3)
C13 C14 1.529(2)
C15 C16 1.539(2)
C16 C17 1.512(2)
C17 O8 1.2144(19)
N1 O1 1.224(2)
N1 O2 1.2250(18)
N2 O4 1.2288(19)
N2 O3 1.2325(16)
